data_7716164
loop_
_publ_author_name
'Karmakar, Himadri'
'Kumar, Gobbilla Sai'
'Pal, Kuntal'
'Chandrasekhar, Vadapalli'
'Panda, Tarun K.'

_publ_section_title
;
 Tri-coordinated zinc alkyl complexes with <i>N</i>^<i>S</i>/<i>Se</i>
 coordination of imino-phosphanamidinate chalcogenide ligands as
 precursors for efficient hydroboration of nitriles and esters.
;
_journal_issue 25
_journal_name_full 'Dalton transactions (Cambridge, England : 2003)'
_journal_page_first 10592
_journal_page_last 10602
_journal_paper_doi 10.1039/d4dt00840e
_journal_volume 53
_journal_year 2024
_chemical_formula_moiety 'C31 H47 N4 P Se Zn'
_chemical_formula_sum 'C31 H47 N4 P Se Zn'
_chemical_formula_weight 650.26
_space_group_crystal_system monoclinic
_space_group_IT_number 14
_space_group_name_Hall '-P 2yn'
_space_group_name_H-M_alt 'P 1 21/n 1'
_atom_sites_solution_hydrogens geom
_atom_sites_solution_primary iterative
_audit_creation_date 2024-03-19
_audit_creation_method
;
Olex2 1.3-alpha
(compiled 2020.11.12 svn.r5f609507 for OlexSys, GUI svn.r6408)
;
_audit_update_record
;
2024-03-20 deposited with the CCDC.	2024-05-22 downloaded from the CCDC.
;
_cell_angle_alpha 90
_cell_angle_beta 105.609(4)
_cell_angle_gamma 90
_cell_formula_units_Z 4
_cell_length_a 11.0079(4)
_cell_length_b 16.5327(4)
_cell_length_c 18.6878(6)
_cell_measurement_reflns_used 9554
_cell_measurement_temperature 100
_cell_measurement_theta_max 27.8630
_cell_measurement_theta_min 2.7120
_cell_volume 3275.57(19)
_computing_cell_refinement 'CrysAlisPro 1.171.39.29d (Rigaku OD, 2017)'
_computing_data_collection 'CrysAlisPro 1.171.39.29d (Rigaku OD, 2017)'
_computing_data_reduction 'CrysAlisPro 1.171.39.29d (Rigaku OD, 2017)'
_computing_molecular_graphics 'Olex2 1.3-alpha (Dolomanov et al., 2009)'
_computing_publication_material 'Olex2 1.3-alpha (Dolomanov et al., 2009)'
_computing_structure_refinement 'XL  (Sheldrick, 2008)'
_computing_structure_solution 'olex2.solve 1.3-alpha (Bourhis et al., 2015)'
_diffrn_ambient_environment N~2~
_diffrn_ambient_temperature 100
_diffrn_detector 'CCD plate'
_diffrn_measured_fraction_theta_full 0.996
_diffrn_measured_fraction_theta_max 0.871
_diffrn_measurement_details
;
List of Runs (angles in degrees, time in seconds):

  # Type    Start    End  Width  t~exp~   \w     \q     \k     \f   Frames
#--------------------------------------------------------------------------
  1  \w     51.00  92.00   0.50   85.22    --    7.10  77.00-150.00   82
  2  \w     62.00  96.00   0.50   85.22    --    7.10  77.00 -30.00   68
  3  \w    -52.00  10.00   0.50   85.22    --   -7.50 -82.00 150.00  124
  4  \w    -21.00  35.00   0.50   85.22    --   -7.50 -82.00  30.00  112
  5  \w    -60.00 -31.00   0.50   85.22    --   -7.50 -82.00  30.00   58
  6  \w    -37.00  36.00   0.50   85.22    --   -7.50  57.00 -90.00  146
;
_diffrn_measurement_device 'four-circle diffractometer'
_diffrn_measurement_device_type 'XtaLAB AFC12 (RINC): Kappa single'
_diffrn_measurement_method '\w scans'
_diffrn_orient_matrix_type 'CrysAlisPro convention (1999,Acta A55,543-557)'
_diffrn_orient_matrix_UB_11 -0.0085854000
_diffrn_orient_matrix_UB_12 0.0424842000
_diffrn_orient_matrix_UB_13 -0.0033669000
_diffrn_orient_matrix_UB_21 -0.0613102000
_diffrn_orient_matrix_UB_22 -0.0059453000
_diffrn_orient_matrix_UB_23 -0.0239454000
_diffrn_orient_matrix_UB_31 -0.0253420000
_diffrn_orient_matrix_UB_32 0.0000158000
_diffrn_orient_matrix_UB_33 0.0311238000
_diffrn_radiation_monochromator graphite
_diffrn_radiation_probe x-ray
_diffrn_radiation_type 'Mo K\a'
_diffrn_radiation_wavelength 0.71073
_diffrn_reflns_av_R_equivalents 0.0344
_diffrn_reflns_av_unetI/netI 0.0420
_diffrn_reflns_Laue_measured_fraction_full 0.996
_diffrn_reflns_Laue_measured_fraction_max 0.871
_diffrn_reflns_limit_h_max 14
_diffrn_reflns_limit_h_min -12
_diffrn_reflns_limit_k_max 21
_diffrn_reflns_limit_k_min -20
_diffrn_reflns_limit_l_max 25
_diffrn_reflns_limit_l_min -24
_diffrn_reflns_number 26776
_diffrn_reflns_point_group_measured_fraction_full 0.996
_diffrn_reflns_point_group_measured_fraction_max 0.871
_diffrn_reflns_theta_full 25.242
_diffrn_reflns_theta_max 28.911
_diffrn_reflns_theta_min 2.711
_diffrn_source 'fine-focus sealed X-ray tube'
_diffrn_source_type 'Enhance (Mo) X-ray Source'
_exptl_absorpt_coefficient_mu 1.924
_exptl_absorpt_correction_T_max 1.00000
_exptl_absorpt_correction_T_min 0.66280
_exptl_absorpt_correction_type multi-scan
_exptl_absorpt_process_details
;
CrysAlisPro 1.171.39.29d (Rigaku Oxford Diffraction, 2017)
Empirical absorption correction using spherical harmonics,
 implemented in SCALE3 ABSPACK scaling algorithm.
;
_exptl_crystal_colour colorless
_exptl_crystal_density_diffrn 1.319
_exptl_crystal_description block
_exptl_crystal_F_000 1358.7
_exptl_crystal_size_max 0.26
_exptl_crystal_size_mid 0.21
_exptl_crystal_size_min 0.17
_refine_diff_density_max 1.700
_refine_diff_density_min -0.349
_refine_diff_density_rms 0.063
_refine_ls_extinction_method none
_refine_ls_goodness_of_fit_ref 1.026
_refine_ls_hydrogen_treatment constr
_refine_ls_matrix_type full
_refine_ls_number_parameters 355
_refine_ls_number_reflns 7524
_refine_ls_number_restraints 0
_refine_ls_restrained_S_all 1.026
_refine_ls_R_factor_all 0.0690
_refine_ls_R_factor_gt 0.0421
_refine_ls_shift/su_max 0.001
_refine_ls_shift/su_mean 0.000
_refine_ls_structure_factor_coef Fsqd
_refine_ls_weighting_details 'w=1/[\s^2^(Fo^2^)+(0.0388P)^2^+2.6476P] where P=(Fo^2^+2Fc^2^)/3'
_refine_ls_weighting_scheme calc
_refine_ls_wR_factor_gt 0.0893
_refine_ls_wR_factor_ref 0.0967
_reflns_Friedel_coverage 0.000
_reflns_number_gt 5458
_reflns_number_total 7524
_reflns_threshold_expression 'I > 2\s(I)'
_cod_data_source_file d4dt00840e2.cif
_cod_data_source_block aj1937
_cod_depositor_comments 'Adding full bibliography for 7716164--7716167.cif.'
_cod_database_code 7716164
_shelx_shelxl_version_number 2016/6
_chemical_oxdiff_formula 'C H N P Se Zn'
_shelx_space_group_comment
;
The symmetry employed for this shelxl refinement is uniquely defined
by the following loop, which should always be used as a source of
symmetry information in preference to the above space-group names.
They are only intended as comments.
;
_reflns_odcompleteness_completeness 99.30
_reflns_odcompleteness_iscentric 1
_reflns_odcompleteness_theta 26.32
_olex2_refinement_description
;
1. Fixed Uiso
 At 1.2 times of:
  All C(H) groups, All C(H,H) groups
 At 1.5 times of:
  All C(H,H,H) groups
2.a Ternary CH refined with riding coordinates:
 C9(H9), C12(H12)
2.b Secondary CH2 refined with riding coordinates:
 C1(H1A,H1B)
2.c Aromatic/amide H refined with riding coordinates:
 C5(H5), C6(H6), C7(H7), C16(H16), C17(H17), C27(H27), C28(H28), C29(H29),
 C30(H30), C31(H31)
2.d Idealised Me refined as rotating group:
 C2(H2A,H2B,H2C), C10(H10A,H10B,H10C), C11(H11A,H11B,H11C), C13(H13A,H13B,
 H13C), C14(H14A,H14B,H14C), C19(H19A,H19B,H19C), C20(H20A,H20B,H20C), C21(H21A,
 H21B,H21C), C23(H23A,H23B,H23C), C24(H24A,H24B,H24C), C25(H25A,H25B,H25C)
;
_olex2_submission_special_instructions 'No special instructions were received'
_oxdiff_exptl_absorpt_empirical_details
;
Empirical correction (ABSPACK) includes:
- Absorption correction using spherical harmonics
- Frame scaling
;
_oxdiff_exptl_absorpt_empirical_full_max 1.357
_oxdiff_exptl_absorpt_empirical_full_min 0.537

loop_
_space_group_symop_operation_xyz
'x, y, z'
'-x+1/2, y+1/2, -z+1/2'
'-x, -y, -z'
'x-1/2, -y-1/2, z-1/2'

loop_
_atom_site_label
_atom_site_type_symbol
_atom_site_fract_x
_atom_site_fract_y
_atom_site_fract_z
_atom_site_U_iso_or_equiv
_atom_site_adp_type
_atom_site_occupancy
_atom_site_site_symmetry_order
_atom_site_calc_flag
_atom_site_refinement_flags_posn
_atom_site_refinement_flags_adp
_atom_site_refinement_flags_occupancy
_atom_site_disorder_assembly
_atom_site_disorder_group
Zn1 Zn 0.38352(3) 0.34475(2) 0.37296(2) 0.04123(12) Uani 1 1 d . . . . .
Se1 Se 0.60394(3) 0.37673(2) 0.38031(2) 0.03994(12) Uani 0.9901(16) 1 d . . . . .
P1 P 0.54764(6) 0.28534(4) 0.29112(4) 0.02754(16) Uani 1 1 d . . . . .
N1 N 0.40400(19) 0.26856(12) 0.29567(11) 0.0299(5) Uani 1 1 d . . . . .
N2 N 0.6235(2) 0.20401(13) 0.29427(12) 0.0342(5) Uani 1 1 d . . . . .
N3 N 0.8430(2) 0.17405(15) 0.30717(14) 0.0446(6) Uani 1 1 d . . . . .
N4 N 0.7033(2) 0.12113(15) 0.21174(14) 0.0454(6) Uani 1 1 d . . . . .
C1 C 0.2693(3) 0.3882(2) 0.4268(2) 0.0646(10) Uani 1 1 d . . . . .
H1A H 0.186852 0.395794 0.392180 0.078 Uiso 1 1 calc R U . . .
H1B H 0.260265 0.348898 0.463534 0.078 Uiso 1 1 calc R U . . .
C2 C 0.3110(5) 0.4658(3) 0.4646(3) 0.0938(16) Uani 1 1 d . . . . .
H2A H 0.329187 0.503417 0.429702 0.141 Uiso 1 1 calc R U . . .
H2B H 0.385534 0.457138 0.504504 0.141 Uiso 1 1 calc R U . . .
H2C H 0.245357 0.487255 0.484024 0.141 Uiso 1 1 calc R U . . .
C3 C 0.3350(2) 0.19467(15) 0.27725(14) 0.0303(6) Uani 1 1 d . . . . .
C4 C 0.3559(2) 0.13030(16) 0.32823(15) 0.0357(6) Uani 1 1 d . . . . .
C5 C 0.2844(3) 0.06010(18) 0.30869(18) 0.0459(7) Uani 1 1 d . . . . .
H5 H 0.298058 0.016815 0.341682 0.055 Uiso 1 1 calc R U . . .
C6 C 0.1948(3) 0.05334(19) 0.24218(19) 0.0507(8) Uani 1 1 d . . . . .
H6 H 0.149972 0.005370 0.229778 0.061 Uiso 1 1 calc R U . . .
C7 C 0.1714(3) 0.1172(2) 0.19401(17) 0.0461(7) Uani 1 1 d . . . . .
H7 H 0.108989 0.112524 0.149375 0.055 Uiso 1 1 calc R U . . .
C8 C 0.2387(2) 0.18865(17) 0.21039(15) 0.0368(6) Uani 1 1 d . . . . .
C9 C 0.4492(3) 0.13498(18) 0.40480(16) 0.0416(7) Uani 1 1 d . . . . .
H9 H 0.496574 0.185528 0.407160 0.050 Uiso 1 1 calc R U . . .
C10 C 0.5438(3) 0.0659(2) 0.41960(19) 0.0588(9) Uani 1 1 d . . . . .
H10A H 0.499896 0.015394 0.417565 0.088 Uiso 1 1 calc R U . . .
H10B H 0.601392 0.072429 0.467940 0.088 Uiso 1 1 calc R U . . .
H10C H 0.589795 0.066189 0.382655 0.088 Uiso 1 1 calc R U . . .
C11 C 0.3784(3) 0.1388(2) 0.46475(18) 0.0576(9) Uani 1 1 d . . . . .
H11A H 0.322987 0.184746 0.455998 0.086 Uiso 1 1 calc R U . . .
H11B H 0.437792 0.143766 0.512674 0.086 Uiso 1 1 calc R U . . .
H11C H 0.329807 0.090280 0.463230 0.086 Uiso 1 1 calc R U . . .
C12 C 0.2061(3) 0.2593(2) 0.15755(17) 0.0532(8) Uani 1 1 d . . . . .
H12 H 0.284323 0.289134 0.160757 0.064 Uiso 1 1 calc R U . . .
C13 C 0.1508(4) 0.2352(3) 0.07593(19) 0.0760(12) Uani 1 1 d . . . . .
H13A H 0.204902 0.196026 0.062160 0.114 Uiso 1 1 calc R U . . .
H13B H 0.144490 0.282143 0.044958 0.114 Uiso 1 1 calc R U . . .
H13C H 0.068517 0.212178 0.069635 0.114 Uiso 1 1 calc R U . . .
C14 C 0.1177(4) 0.3159(2) 0.1823(2) 0.0788(12) Uani 1 1 d . . . . .
H14A H 0.037510 0.289936 0.175999 0.118 Uiso 1 1 calc R U . . .
H14B H 0.106864 0.364322 0.152957 0.118 Uiso 1 1 calc R U . . .
H14C H 0.152618 0.329319 0.233724 0.118 Uiso 1 1 calc R U . . .
C15 C 0.7167(3) 0.17091(16) 0.27213(16) 0.0366(6) Uani 1 1 d . . . . .
C16 C 0.9063(3) 0.1276(2) 0.2669(2) 0.0650(10) Uani 1 1 d . . . . .
H16 H 0.993228 0.120593 0.278139 0.078 Uiso 1 1 calc R U . . .
C17 C 0.8223(3) 0.0949(2) 0.2097(2) 0.0652(10) Uani 1 1 d . . . . .
H17 H 0.839910 0.060549 0.174381 0.078 Uiso 1 1 calc R U . . .
C18 C 0.9072(3) 0.2175(2) 0.37729(19) 0.0508(8) Uani 1 1 d . . . . .
C19 C 1.0433(3) 0.1883(2) 0.4046(2) 0.0733(11) Uani 1 1 d . . . . .
H19A H 1.044406 0.130488 0.409666 0.110 Uiso 1 1 calc R U . . .
H19B H 1.082447 0.212463 0.451916 0.110 Uiso 1 1 calc R U . . .
H19C H 1.088745 0.203525 0.369477 0.110 Uiso 1 1 calc R U . . .
C20 C 0.9090(3) 0.3076(2) 0.3610(2) 0.0645(10) Uani 1 1 d . . . . .
H20A H 0.954916 0.316721 0.324755 0.097 Uiso 1 1 calc R U . . .
H20B H 0.949194 0.336053 0.405909 0.097 Uiso 1 1 calc R U . . .
H20C H 0.824105 0.326765 0.342112 0.097 Uiso 1 1 calc R U . . .
C21 C 0.8396(3) 0.1983(2) 0.43730(18) 0.0577(9) Uani 1 1 d . . . . .
H21A H 0.755574 0.219792 0.422621 0.087 Uiso 1 1 calc R U . . .
H21B H 0.885142 0.222294 0.483518 0.087 Uiso 1 1 calc R U . . .
H21C H 0.836019 0.140732 0.443267 0.087 Uiso 1 1 calc R U . . .
C22 C 0.5828(3) 0.0882(2) 0.16173(18) 0.0499(8) Uani 1 1 d . . . . .
C23 C 0.6133(4) 0.0375(3) 0.1008(2) 0.0787(12) Uani 1 1 d . . . . .
H23A H 0.660022 0.069624 0.074593 0.118 Uiso 1 1 calc R U . . .
H23B H 0.536240 0.019496 0.066763 0.118 Uiso 1 1 calc R U . . .
H23C H 0.662709 -0.008513 0.122519 0.118 Uiso 1 1 calc R U . . .
C24 C 0.4955(3) 0.1555(2) 0.1262(2) 0.0659(10) Uani 1 1 d . . . . .
H24A H 0.468554 0.184520 0.163725 0.099 Uiso 1 1 calc R U . . .
H24B H 0.423241 0.133284 0.090804 0.099 Uiso 1 1 calc R U . . .
H24C H 0.538841 0.191752 0.101339 0.099 Uiso 1 1 calc R U . . .
C25 C 0.5222(4) 0.0345(2) 0.2092(2) 0.0706(11) Uani 1 1 d . . . . .
H25A H 0.578382 -0.009101 0.229826 0.106 Uiso 1 1 calc R U . . .
H25B H 0.444364 0.012826 0.178918 0.106 Uiso 1 1 calc R U . . .
H25C H 0.505747 0.065986 0.248752 0.106 Uiso 1 1 calc R U . . .
C26 C 0.5581(3) 0.34273(16) 0.20890(15) 0.0364(6) Uani 1 1 d . . . . .
C27 C 0.6651(3) 0.3388(2) 0.18320(18) 0.0543(8) Uani 1 1 d . . . . .
H27 H 0.729369 0.302763 0.204860 0.065 Uiso 1 1 calc R U . . .
C28 C 0.6766(4) 0.3882(2) 0.1254(2) 0.0675(10) Uani 1 1 d . . . . .
H28 H 0.749294 0.385407 0.109142 0.081 Uiso 1 1 calc R U . . .
C29 C 0.5844(4) 0.4399(2) 0.0925(2) 0.0683(10) Uani 1 1 d . . . . .
H29 H 0.593032 0.472695 0.053756 0.082 Uiso 1 1 calc R U . . .
C30 C 0.4774(4) 0.4440(2) 0.11657(19) 0.0603(9) Uani 1 1 d . . . . .
H30 H 0.412788 0.479086 0.093351 0.072 Uiso 1 1 calc R U . . .
C31 C 0.4647(3) 0.39682(17) 0.17461(17) 0.0453(7) Uani 1 1 d . . . . .
H31 H 0.392425 0.401301 0.191051 0.054 Uiso 1 1 calc R U . . .

loop_
_atom_site_aniso_label
_atom_site_aniso_U_11
_atom_site_aniso_U_22
_atom_site_aniso_U_33
_atom_site_aniso_U_23
_atom_site_aniso_U_13
_atom_site_aniso_U_12
Zn1 0.0442(2) 0.0392(2) 0.0463(2) -0.00832(15) 0.02258(16) 0.00207(15)
Se1 0.03892(18) 0.03887(19) 0.04355(18) -0.01267(13) 0.01370(13) -0.00846(12)
P1 0.0292(3) 0.0255(3) 0.0300(3) 0.0001(3) 0.0115(3) 0.0001(3)
N1 0.0312(11) 0.0274(11) 0.0329(11) -0.0033(9) 0.0117(9) 0.0004(9)
N2 0.0321(12) 0.0319(12) 0.0406(13) 0.0015(10) 0.0133(10) 0.0034(9)
N3 0.0307(13) 0.0473(15) 0.0573(16) 0.0004(12) 0.0145(11) 0.0042(11)
N4 0.0393(13) 0.0515(15) 0.0493(15) -0.0064(12) 0.0189(11) 0.0084(11)
C1 0.061(2) 0.059(2) 0.089(3) -0.026(2) 0.046(2) -0.0066(17)
C2 0.130(4) 0.074(3) 0.109(3) -0.035(3) 0.087(3) -0.028(3)
C3 0.0303(13) 0.0296(14) 0.0348(14) -0.0037(11) 0.0152(11) 0.0002(11)
C4 0.0321(14) 0.0364(15) 0.0395(15) 0.0006(12) 0.0114(12) -0.0007(12)
C5 0.0473(17) 0.0350(16) 0.0568(19) 0.0041(14) 0.0165(15) -0.0060(13)
C6 0.0491(18) 0.0441(18) 0.063(2) -0.0147(16) 0.0215(16) -0.0161(15)
C7 0.0361(16) 0.062(2) 0.0390(16) -0.0138(15) 0.0087(13) -0.0119(14)
C8 0.0314(14) 0.0454(16) 0.0354(15) -0.0012(13) 0.0119(12) -0.0006(12)
C9 0.0389(16) 0.0427(17) 0.0415(16) 0.0103(13) 0.0082(13) -0.0034(13)
C10 0.054(2) 0.062(2) 0.058(2) 0.0166(17) 0.0105(16) 0.0093(17)
C11 0.0522(19) 0.075(2) 0.0429(18) 0.0052(17) 0.0086(15) -0.0017(17)
C12 0.0431(17) 0.063(2) 0.0465(18) 0.0089(16) -0.0004(14) -0.0037(15)
C13 0.079(3) 0.101(3) 0.042(2) 0.010(2) 0.0061(18) 0.021(2)
C14 0.102(3) 0.060(2) 0.064(2) 0.002(2) 0.005(2) 0.025(2)
C15 0.0353(15) 0.0333(15) 0.0443(16) 0.0037(12) 0.0163(12) 0.0017(12)
C16 0.0397(18) 0.079(3) 0.080(3) -0.011(2) 0.0237(18) 0.0133(18)
C17 0.050(2) 0.078(3) 0.074(2) -0.018(2) 0.0283(19) 0.0181(19)
C18 0.0319(15) 0.0479(19) 0.065(2) -0.0036(16) 0.0001(14) -0.0002(13)
C19 0.0376(18) 0.070(2) 0.102(3) -0.004(2) -0.0001(19) 0.0083(17)
C20 0.0417(18) 0.050(2) 0.099(3) -0.005(2) 0.0157(19) -0.0026(15)
C21 0.053(2) 0.065(2) 0.0504(19) -0.0015(17) 0.0065(16) -0.0043(17)
C22 0.0486(18) 0.0523(19) 0.0505(18) -0.0156(15) 0.0162(15) 0.0059(15)
C23 0.075(3) 0.093(3) 0.070(3) -0.037(2) 0.021(2) 0.011(2)
C24 0.058(2) 0.076(3) 0.058(2) -0.0159(19) 0.0040(17) 0.0094(19)
C25 0.075(3) 0.065(2) 0.075(3) -0.015(2) 0.024(2) -0.016(2)
C26 0.0444(16) 0.0318(14) 0.0360(15) -0.0015(12) 0.0158(12) -0.0023(12)
C27 0.055(2) 0.058(2) 0.059(2) 0.0173(17) 0.0301(17) 0.0071(16)
C28 0.074(3) 0.076(3) 0.066(2) 0.017(2) 0.042(2) -0.003(2)
C29 0.096(3) 0.062(2) 0.053(2) 0.0190(18) 0.028(2) -0.007(2)
C30 0.078(2) 0.047(2) 0.055(2) 0.0147(16) 0.0163(18) 0.0042(18)
C31 0.0542(19) 0.0362(16) 0.0476(17) 0.0031(14) 0.0174(15) 0.0038(14)

loop_
_atom_type_symbol
_atom_type_description
_atom_type_scat_dispersion_real
_atom_type_scat_dispersion_imag
_atom_type_scat_source
C C 0.0033 0.0016 'International Tables Vol C Tables 4.2.6.8 and 6.1.1.4'
H H 0.0000 0.0000 'International Tables Vol C Tables 4.2.6.8 and 6.1.1.4'
N N 0.0061 0.0033 'International Tables Vol C Tables 4.2.6.8 and 6.1.1.4'
P P 0.1023 0.0942 'International Tables Vol C Tables 4.2.6.8 and 6.1.1.4'
Se Se -0.0929 2.2259 'International Tables Vol C Tables 4.2.6.8 and 6.1.1.4'
Zn Zn 0.2839 1.4301 'International Tables Vol C Tables 4.2.6.8 and 6.1.1.4'

loop_
_geom_angle_atom_site_label_1
_geom_angle_atom_site_label_2
_geom_angle_atom_site_label_3
_geom_angle
_geom_angle_site_symmetry_1
_geom_angle_site_symmetry_3
_geom_angle_publ_flag
Se1 Zn1 P1 48.751(16) . . ?
N1 Zn1 Se1 82.67(6) . . ?
N1 Zn1 P1 33.95(6) . . ?
C1 Zn1 Se1 131.21(11) . . ?
C1 Zn1 P1 178.18(13) . . ?
C1 Zn1 N1 146.11(12) . . ?
P1 Se1 Zn1 74.80(2) . . ?
Se1 P1 Zn1 56.445(17) . . ?
N1 P1 Zn1 42.58(7) . . ?
N1 P1 Se1 98.98(8) . . ?
N1 P1 C26 114.31(12) . . ?
N2 P1 Zn1 133.09(8) . . ?
N2 P1 Se1 121.12(9) . . ?
N2 P1 N1 111.39(11) . . ?
N2 P1 C26 108.69(12) . . ?
C26 P1 Zn1 117.67(9) . . ?
C26 P1 Se1 102.12(9) . . ?
P1 N1 Zn1 103.47(11) . . ?
C3 N1 Zn1 124.26(16) . . ?
C3 N1 P1 126.34(16) . . ?
C15 N2 P1 142.1(2) . . ?
C15 N3 C16 108.3(3) . . ?
C15 N3 C18 128.1(2) . . ?
C16 N3 C18 123.6(3) . . ?
C15 N4 C17 108.4(3) . . ?
C15 N4 C22 127.6(2) . . ?
C17 N4 C22 123.4(3) . . ?
Zn1 C1 H1A 108.8 . . ?
Zn1 C1 H1B 108.8 . . ?
H1A C1 H1B 107.6 . . ?
C2 C1 Zn1 114.0(3) . . ?
C2 C1 H1A 108.8 . . ?
C2 C1 H1B 108.8 . . ?
C1 C2 H2A 109.5 . . ?
C1 C2 H2B 109.5 . . ?
C1 C2 H2C 109.5 . . ?
H2A C2 H2B 109.5 . . ?
H2A C2 H2C 109.5 . . ?
H2B C2 H2C 109.5 . . ?
C4 C3 N1 120.3(2) . . ?
C4 C3 C8 119.7(2) . . ?
C8 C3 N1 119.9(2) . . ?
C3 C4 C9 123.0(2) . . ?
C5 C4 C3 118.4(3) . . ?
C5 C4 C9 118.6(3) . . ?
C4 C5 H5 119.2 . . ?
C6 C5 C4 121.6(3) . . ?
C6 C5 H5 119.2 . . ?
C5 C6 H6 120.1 . . ?
C7 C6 C5 119.9(3) . . ?
C7 C6 H6 120.1 . . ?
C6 C7 H7 119.4 . . ?
C6 C7 C8 121.2(3) . . ?
C8 C7 H7 119.4 . . ?
C3 C8 C12 121.0(3) . . ?
C7 C8 C3 119.1(3) . . ?
C7 C8 C12 119.8(3) . . ?
C4 C9 H9 107.6 . . ?
C4 C9 C11 110.1(2) . . ?
C10 C9 C4 112.9(3) . . ?
C10 C9 H9 107.6 . . ?
C10 C9 C11 110.9(3) . . ?
C11 C9 H9 107.6 . . ?
C9 C10 H10A 109.5 . . ?
C9 C10 H10B 109.5 . . ?
C9 C10 H10C 109.5 . . ?
H10A C10 H10B 109.5 . . ?
H10A C10 H10C 109.5 . . ?
H10B C10 H10C 109.5 . . ?
C9 C11 H11A 109.5 . . ?
C9 C11 H11B 109.5 . . ?
C9 C11 H11C 109.5 . . ?
H11A C11 H11B 109.5 . . ?
H11A C11 H11C 109.5 . . ?
H11B C11 H11C 109.5 . . ?
C8 C12 H12 107.4 . . ?
C8 C12 C13 114.2(3) . . ?
C13 C12 H12 107.4 . . ?
C14 C12 C8 109.8(3) . . ?
C14 C12 H12 107.4 . . ?
C14 C12 C13 110.5(3) . . ?
C12 C13 H13A 109.5 . . ?
C12 C13 H13B 109.5 . . ?
C12 C13 H13C 109.5 . . ?
H13A C13 H13B 109.5 . . ?
H13A C13 H13C 109.5 . . ?
H13B C13 H13C 109.5 . . ?
C12 C14 H14A 109.5 . . ?
C12 C14 H14B 109.5 . . ?
C12 C14 H14C 109.5 . . ?
H14A C14 H14B 109.5 . . ?
H14A C14 H14C 109.5 . . ?
H14B C14 H14C 109.5 . . ?
N2 C15 N3 127.4(3) . . ?
N2 C15 N4 125.8(3) . . ?
N3 C15 N4 106.6(2) . . ?
N3 C16 H16 125.7 . . ?
C17 C16 N3 108.7(3) . . ?
C17 C16 H16 125.7 . . ?
N4 C17 H17 126.0 . . ?
C16 C17 N4 108.0(3) . . ?
C16 C17 H17 126.0 . . ?
N3 C18 C19 109.3(3) . . ?
N3 C18 C20 108.9(3) . . ?
N3 C18 C21 109.4(2) . . ?
C19 C18 C21 108.3(3) . . ?
C20 C18 C19 108.2(3) . . ?
C20 C18 C21 112.6(3) . . ?
C18 C19 H19A 109.5 . . ?
C18 C19 H19B 109.5 . . ?
C18 C19 H19C 109.5 . . ?
H19A C19 H19B 109.5 . . ?
H19A C19 H19C 109.5 . . ?
H19B C19 H19C 109.5 . . ?
C18 C20 H20A 109.5 . . ?
C18 C20 H20B 109.5 . . ?
C18 C20 H20C 109.5 . . ?
H20A C20 H20B 109.5 . . ?
H20A C20 H20C 109.5 . . ?
H20B C20 H20C 109.5 . . ?
C18 C21 H21A 109.5 . . ?
C18 C21 H21B 109.5 . . ?
C18 C21 H21C 109.5 . . ?
H21A C21 H21B 109.5 . . ?
H21A C21 H21C 109.5 . . ?
H21B C21 H21C 109.5 . . ?
N4 C22 C23 109.3(3) . . ?
N4 C22 C24 111.0(3) . . ?
N4 C22 C25 107.4(3) . . ?
C23 C22 C25 109.5(3) . . ?
C24 C22 C23 108.7(3) . . ?
C24 C22 C25 111.0(3) . . ?
C22 C23 H23A 109.5 . . ?
C22 C23 H23B 109.5 . . ?
C22 C23 H23C 109.5 . . ?
H23A C23 H23B 109.5 . . ?
H23A C23 H23C 109.5 . . ?
H23B C23 H23C 109.5 . . ?
C22 C24 H24A 109.5 . . ?
C22 C24 H24B 109.5 . . ?
C22 C24 H24C 109.5 . . ?
H24A C24 H24B 109.5 . . ?
H24A C24 H24C 109.5 . . ?
H24B C24 H24C 109.5 . . ?
C22 C25 H25A 109.5 . . ?
C22 C25 H25B 109.5 . . ?
C22 C25 H25C 109.5 . . ?
H25A C25 H25B 109.5 . . ?
H25A C25 H25C 109.5 . . ?
H25B C25 H25C 109.5 . . ?
C27 C26 P1 121.0(2) . . ?
C31 C26 P1 121.1(2) . . ?
C31 C26 C27 117.7(3) . . ?
C26 C27 H27 119.8 . . ?
C28 C27 C26 120.4(3) . . ?
C28 C27 H27 119.8 . . ?
C27 C28 H28 119.5 . . ?
C29 C28 C27 121.0(3) . . ?
C29 C28 H28 119.5 . . ?
C28 C29 H29 120.3 . . ?
C28 C29 C30 119.5(3) . . ?
C30 C29 H29 120.3 . . ?
C29 C30 H30 119.7 . . ?
C29 C30 C31 120.7(3) . . ?
C31 C30 H30 119.7 . . ?
C26 C31 H31 119.6 . . ?
C30 C31 C26 120.8(3) . . ?
C30 C31 H31 119.6 . . ?

loop_
_geom_bond_atom_site_label_1
_geom_bond_atom_site_label_2
_geom_bond_distance
_geom_bond_site_symmetry_2
_geom_bond_publ_flag
Zn1 Se1 2.4508(4) . ?
Zn1 P1 2.8380(7) . ?
Zn1 N1 1.974(2) . ?
Zn1 C1 1.947(3) . ?
Se1 P1 2.2111(7) . ?
P1 N1 1.630(2) . ?
P1 N2 1.576(2) . ?
P1 C26 1.836(3) . ?
N1 C3 1.431(3) . ?
N2 C15 1.323(3) . ?
N3 C15 1.370(4) . ?
N3 C16 1.387(4) . ?
N3 C18 1.495(4) . ?
N4 C15 1.372(4) . ?
N4 C17 1.390(4) . ?
N4 C22 1.504(4) . ?
C1 H1A 0.9700 . ?
C1 H1B 0.9700 . ?
C1 C2 1.476(5) . ?
C2 H2A 0.9600 . ?
C2 H2B 0.9600 . ?
C2 H2C 0.9600 . ?
C3 C4 1.405(4) . ?
C3 C8 1.408(4) . ?
C4 C5 1.394(4) . ?
C4 C9 1.522(4) . ?
C5 H5 0.9300 . ?
C5 C6 1.368(4) . ?
C6 H6 0.9300 . ?
C6 C7 1.366(5) . ?
C7 H7 0.9300 . ?
C7 C8 1.385(4) . ?
C8 C12 1.510(4) . ?
C9 H9 0.9800 . ?
C9 C10 1.520(4) . ?
C9 C11 1.529(4) . ?
C10 H10A 0.9600 . ?
C10 H10B 0.9600 . ?
C10 H10C 0.9600 . ?
C11 H11A 0.9600 . ?
C11 H11B 0.9600 . ?
C11 H11C 0.9600 . ?
C12 H12 0.9800 . ?
C12 C13 1.535(5) . ?
C12 C14 1.508(5) . ?
C13 H13A 0.9600 . ?
C13 H13B 0.9600 . ?
C13 H13C 0.9600 . ?
C14 H14A 0.9600 . ?
C14 H14B 0.9600 . ?
C14 H14C 0.9600 . ?
C16 H16 0.9300 . ?
C16 C17 1.326(5) . ?
C17 H17 0.9300 . ?
C18 C19 1.526(4) . ?
C18 C20 1.521(5) . ?
C18 C21 1.536(5) . ?
C19 H19A 0.9600 . ?
C19 H19B 0.9600 . ?
C19 H19C 0.9600 . ?
C20 H20A 0.9600 . ?
C20 H20B 0.9600 . ?
C20 H20C 0.9600 . ?
C21 H21A 0.9600 . ?
C21 H21B 0.9600 . ?
C21 H21C 0.9600 . ?
C22 C23 1.522(4) . ?
C22 C24 1.504(5) . ?
C22 C25 1.530(5) . ?
C23 H23A 0.9600 . ?
C23 H23B 0.9600 . ?
C23 H23C 0.9600 . ?
C24 H24A 0.9600 . ?
C24 H24B 0.9600 . ?
C24 H24C 0.9600 . ?
C25 H25A 0.9600 . ?
C25 H25B 0.9600 . ?
C25 H25C 0.9600 . ?
C26 C27 1.388(4) . ?
C26 C31 1.382(4) . ?
C27 H27 0.9300 . ?
C27 C28 1.387(5) . ?
C28 H28 0.9300 . ?
C28 C29 1.343(5) . ?
C29 H29 0.9300 . ?
C29 C30 1.370(5) . ?
C30 H30 0.9300 . ?
C30 C31 1.373(4) . ?
C31 H31 0.9300 . ?

loop_
_geom_torsion_atom_site_label_1
_geom_torsion_atom_site_label_2
_geom_torsion_atom_site_label_3
_geom_torsion_atom_site_label_4
_geom_torsion
_geom_torsion_site_symmetry_1
_geom_torsion_site_symmetry_2
_geom_torsion_site_symmetry_3
_geom_torsion_site_symmetry_4
_geom_torsion_publ_flag
Zn1 P1 N1 C3 -153.5(3) . . . . ?
Zn1 P1 N2 C15 -164.3(3) . . . . ?
Zn1 P1 C26 C27 154.7(2) . . . . ?
Zn1 P1 C26 C31 -19.4(3) . . . . ?
Zn1 N1 C3 C4 -68.1(3) . . . . ?
Zn1 N1 C3 C8 106.8(2) . . . . ?
Se1 P1 N1 Zn1 2.56(9) . . . . ?
Se1 P1 N1 C3 -150.9(2) . . . . ?
Se1 P1 N2 C15 -92.9(3) . . . . ?
Se1 P1 C26 C27 96.4(3) . . . . ?
Se1 P1 C26 C31 -77.7(2) . . . . ?
P1 N1 C3 C4 80.2(3) . . . . ?
P1 N1 C3 C8 -104.9(3) . . . . ?
P1 N2 C15 N3 86.0(4) . . . . ?
P1 N2 C15 N4 -99.4(4) . . . . ?
P1 C26 C27 C28 -173.9(3) . . . . ?
P1 C26 C31 C30 175.1(2) . . . . ?
N1 P1 N2 C15 151.5(3) . . . . ?
N1 P1 C26 C27 -157.8(2) . . . . ?
N1 P1 C26 C31 28.1(3) . . . . ?
N1 C3 C4 C5 178.5(2) . . . . ?
N1 C3 C4 C9 0.9(4) . . . . ?
N1 C3 C8 C7 -178.9(2) . . . . ?
N1 C3 C8 C12 -0.4(4) . . . . ?
N2 P1 N1 Zn1 131.15(11) . . . . ?
N2 P1 N1 C3 -22.3(2) . . . . ?
N2 P1 C26 C27 -32.7(3) . . . . ?
N2 P1 C26 C31 153.2(2) . . . . ?
N3 C16 C17 N4 1.0(4) . . . . ?
C3 C4 C5 C6 -0.8(4) . . . . ?
C3 C4 C9 C10 -126.5(3) . . . . ?
C3 C4 C9 C11 109.0(3) . . . . ?
C3 C8 C12 C13 152.2(3) . . . . ?
C3 C8 C12 C14 -83.1(4) . . . . ?
C4 C3 C8 C7 -4.0(4) . . . . ?
C4 C3 C8 C12 174.5(3) . . . . ?
C4 C5 C6 C7 -1.8(5) . . . . ?
C5 C4 C9 C10 55.9(4) . . . . ?
C5 C4 C9 C11 -68.6(3) . . . . ?
C5 C6 C7 C8 1.4(5) . . . . ?
C6 C7 C8 C3 1.4(4) . . . . ?
C6 C7 C8 C12 -177.1(3) . . . . ?
C7 C8 C12 C13 -29.3(4) . . . . ?
C7 C8 C12 C14 95.4(3) . . . . ?
C8 C3 C4 C5 3.6(4) . . . . ?
C8 C3 C4 C9 -174.0(2) . . . . ?
C9 C4 C5 C6 176.9(3) . . . . ?
C15 N3 C16 C17 -1.5(4) . . . . ?
C15 N3 C18 C19 166.9(3) . . . . ?
C15 N3 C18 C20 -75.1(4) . . . . ?
C15 N3 C18 C21 48.4(4) . . . . ?
C15 N4 C17 C16 -0.1(4) . . . . ?
C15 N4 C22 C23 178.5(3) . . . . ?
C15 N4 C22 C24 58.6(4) . . . . ?
C15 N4 C22 C25 -62.9(4) . . . . ?
C16 N3 C15 N2 176.8(3) . . . . ?
C16 N3 C15 N4 1.4(3) . . . . ?
C16 N3 C18 C19 -12.0(4) . . . . ?
C16 N3 C18 C20 106.1(3) . . . . ?
C16 N3 C18 C21 -130.5(3) . . . . ?
C17 N4 C15 N2 -176.3(3) . . . . ?
C17 N4 C15 N3 -0.8(3) . . . . ?
C17 N4 C22 C23 -11.7(5) . . . . ?
C17 N4 C22 C24 -131.5(3) . . . . ?
C17 N4 C22 C25 107.0(4) . . . . ?
C18 N3 C15 N2 -2.2(5) . . . . ?
C18 N3 C15 N4 -177.6(3) . . . . ?
C18 N3 C16 C17 177.6(3) . . . . ?
C22 N4 C15 N2 -5.3(5) . . . . ?
C22 N4 C15 N3 170.3(3) . . . . ?
C22 N4 C17 C16 -171.6(3) . . . . ?
C26 P1 N1 Zn1 -105.17(12) . . . . ?
C26 P1 N1 C3 101.4(2) . . . . ?
C26 P1 N2 C15 24.6(4) . . . . ?
C26 C27 C28 C29 -0.9(6) . . . . ?
C27 C26 C31 C30 0.8(5) . . . . ?
C27 C28 C29 C30 0.1(6) . . . . ?
C28 C29 C30 C31 1.1(6) . . . . ?
C29 C30 C31 C26 -1.6(5) . . . . ?
C31 C26 C27 C28 0.4(5) . . . . ?
